data_4301557
loop_
_publ_author_name
'William J. Evans'
'Sara E. Lorenz'
'Joseph W. Ziller'

_publ_section_title
;
Investigating Metal Size Effects in the Ln2(\m-\h2:\h2-N2) Reduction
System: Reductive Reactivity with Complexes of the Largest and Smallest
Trivalent Lanthanide Ions, La3+ and Lu3+
;
_journal_name_full 'Inorganic Chemistry'
_journal_page_first 2001
_journal_page_last 2009
_journal_paper_doi 10.1021/ic801853d
_journal_volume 48
_journal_year 2009
_chemical_formula_sum 'C38 H52 Lu2 O4'
_chemical_formula_weight 922.74
_chemical_name_systematic
; 
 ? 
;
_space_group_IT_number 14
_symmetry_cell_setting monoclinic
_symmetry_space_group_name_Hall '-P 2yn'
_symmetry_space_group_name_H-M 'P 1 21/n 1'
_atom_sites_solution_hydrogens geom
_atom_sites_solution_primary direct
_atom_sites_solution_secondary difmap
_audit_creation_method SHELXTL
_cell_angle_alpha 90.00
_cell_angle_beta 97.61(2)
_cell_angle_gamma 90.00
_cell_formula_units_Z 2
_cell_length_a 8.468(9)
_cell_length_b 10.621(11)
_cell_length_c 20.19(2)
_cell_measurement_temperature 263(2)
_cell_volume 1800(3)
_computing_cell_refinement 'Bruker SMART/SAINT'
_computing_data_collection 'Bruker SMART'
_computing_data_reduction 'Bruker SAINT'
_computing_molecular_graphics 'Bruker SHELXTL'
_computing_publication_material 'Bruker SHELXTL'
_computing_structure_refinement 'Bruker SHELXTL'
_computing_structure_solution 'Bruker SHELXTL'
_diffrn_ambient_temperature 263(2)
_diffrn_measured_fraction_theta_full 0.976
_diffrn_measured_fraction_theta_max 0.976
_diffrn_measurement_device_type 'CCD area detector'
_diffrn_measurement_method 'phi and omega scans'
_diffrn_radiation_monochromator graphite
_diffrn_radiation_source 'normal-focus sealed tube'
_diffrn_radiation_type MoK\a
_diffrn_radiation_wavelength 0.71073
_diffrn_reflns_av_R_equivalents 0.0383
_diffrn_reflns_av_sigmaI/netI 0.0454
_diffrn_reflns_limit_h_max 11
_diffrn_reflns_limit_h_min -8
_diffrn_reflns_limit_k_max 14
_diffrn_reflns_limit_k_min -14
_diffrn_reflns_limit_l_max 23
_diffrn_reflns_limit_l_min -26
_diffrn_reflns_number 12024
_diffrn_reflns_theta_full 28.44
_diffrn_reflns_theta_max 28.44
_diffrn_reflns_theta_min 2.04
_diffrn_standards_decay_% '< 1.0'
_diffrn_standards_interval_count 'initial 50 frames recollected'
_diffrn_standards_number '50 frames'
_exptl_absorpt_coefficient_mu 5.489
_exptl_absorpt_correction_T_max 0.6098
_exptl_absorpt_correction_T_min 0.3407
_exptl_absorpt_correction_type multi-scan
_exptl_absorpt_process_details 'Bruker SADABS'
_exptl_crystal_colour yellow
_exptl_crystal_density_diffrn 1.703
_exptl_crystal_density_meas ?
_exptl_crystal_density_method 'not measured'
_exptl_crystal_description prism
_exptl_crystal_F_000 908
_exptl_crystal_size_max 0.25
_exptl_crystal_size_mid 0.15
_exptl_crystal_size_min 0.10
_refine_diff_density_max 1.164
_refine_diff_density_min -0.610
_refine_diff_density_rms 0.120
_refine_ls_extinction_method none
_refine_ls_goodness_of_fit_ref 1.017
_refine_ls_hydrogen_treatment constr
_refine_ls_matrix_type full
_refine_ls_number_parameters 217
_refine_ls_number_reflns 4432
_refine_ls_number_restraints 0
_refine_ls_restrained_S_all 1.017
_refine_ls_R_factor_all 0.0508
_refine_ls_R_factor_gt 0.0321
_refine_ls_shift/su_max 0.002
_refine_ls_shift/su_mean 0.000
_refine_ls_structure_factor_coef Fsqd
_refine_ls_weighting_details 'calc w=1/[\s^2^(Fo^2^)+(0.0383P)^2^+0.5635P] where P=(Fo^2^+2Fc^2^)/3'
_refine_ls_weighting_scheme calc
_refine_ls_wR_factor_gt 0.0732
_refine_ls_wR_factor_ref 0.0811
_reflns_number_gt 3360
_reflns_number_total 4432
_reflns_threshold_expression >2sigma(I)
_cod_data_source_file ic801853d_si_001_3.cif
_cod_data_source_block sek7
_cod_depositor_comments
;
The following automatic conversions were performed:
'_symmetry_cell_setting' value 'Monoclinic' changed to 'monoclinic'
according to '/home/saulius/struct/CIF-dictionaries/cif_core.dic'
dictionary named 'cif_core.dic' version 2.4.1 from 2010-06-29.

Automatic conversion script
Id: cif_fix_enum 1527 2010-12-29 10:47:43Z saulius 

The following automatic conversions were performed:

'_exptl_crystal_density_meas' value 'n/a' was changed to '?' - the
value is perceived as not measured.

Automatic conversion script
Id: cif_fix_values 3008 2015-01-20 13:52:24Z robertas 
;
_cod_original_sg_symbol_H-M 'P 21/n'
_cod_database_code 4301557

loop_
_symmetry_equiv_pos_as_xyz
'x, y, z'
'-x+1/2, y+1/2, -z+1/2'
'-x, -y, -z'
'x-1/2, -y-1/2, z-1/2'

loop_
_atom_site_label
_atom_site_type_symbol
_atom_site_fract_x
_atom_site_fract_y
_atom_site_fract_z
_atom_site_U_iso_or_equiv
_atom_site_adp_type
_atom_site_occupancy
_atom_site_symmetry_multiplicity
_atom_site_calc_flag
_atom_site_refinement_flags
_atom_site_disorder_assembly
_atom_site_disorder_group
Lu1 Lu 0.88315(2) 0.839156(18) 0.100301(9) 0.03755(8) Uani 1 1 d . . .
O1 O 1.1035(4) 0.9275(3) 0.07029(15) 0.0397(7) Uani 1 1 d . . .
O2 O 0.8062(4) 0.9576(3) 0.01014(16) 0.0402(7) Uani 1 1 d . . .
C1 C 0.9362(6) 0.8989(6) 0.2242(2) 0.0513(13) Uani 1 1 d . . .
C2 C 0.9266(7) 1.0144(5) 0.1909(3) 0.0532(13) Uani 1 1 d . . .
C3 C 0.7712(8) 1.0294(6) 0.1596(3) 0.0620(16) Uani 1 1 d . . .
C4 C 0.6819(7) 0.9227(7) 0.1727(3) 0.0631(17) Uani 1 1 d . . .
C5 C 0.7845(7) 0.8430(6) 0.2127(3) 0.0619(16) Uani 1 1 d . . .
H5A H 0.7514 0.7688 0.2362 0.074 Uiso 1 1 calc R . .
C6 C 1.0829(8) 0.8478(6) 0.2668(3) 0.0739(19) Uani 1 1 d . . .
H6A H 1.1716 0.8496 0.2418 0.111 Uiso 1 1 calc R . .
H6B H 1.0635 0.7627 0.2795 0.111 Uiso 1 1 calc R . .
H6C H 1.1064 0.8987 0.3061 0.111 Uiso 1 1 calc R . .
C7 C 1.0617(9) 1.1097(7) 0.1953(4) 0.081(2) Uani 1 1 d . . .
H7A H 1.1537 1.0713 0.1807 0.121 Uiso 1 1 calc R . .
H7B H 1.0874 1.1374 0.2407 0.121 Uiso 1 1 calc R . .
H7C H 1.0293 1.1807 0.1673 0.121 Uiso 1 1 calc R . .
C8 C 0.7041(12) 1.1424(7) 0.1231(4) 0.109(3) Uani 1 1 d . . .
H8A H 0.6581 1.1969 0.1533 0.163 Uiso 1 1 calc R . .
H8B H 0.6234 1.1171 0.0877 0.163 Uiso 1 1 calc R . .
H8C H 0.7873 1.1863 0.1047 0.163 Uiso 1 1 calc R . .
C9 C 0.5057(7) 0.9003(10) 0.1506(4) 0.109(3) Uani 1 1 d . . .
H9A H 0.4801 0.8142 0.1590 0.163 Uiso 1 1 calc R . .
H9B H 0.4813 0.9178 0.1038 0.163 Uiso 1 1 calc R . .
H9C H 0.4441 0.9548 0.1752 0.163 Uiso 1 1 calc R . .
C10 C 0.7563(8) 0.6579(5) 0.0298(3) 0.0607(15) Uani 1 1 d . . .
C11 C 0.7678(7) 0.6134(6) 0.0954(3) 0.0606(15) Uani 1 1 d . . .
C12 C 0.9290(7) 0.6000(6) 0.1200(3) 0.0640(16) Uani 1 1 d . . .
C13 C 1.0164(8) 0.6363(5) 0.0669(4) 0.072(2) Uani 1 1 d . . .
C14 C 0.9101(8) 0.6715(5) 0.0117(3) 0.0607(16) Uani 1 1 d . . .
C15 C 0.6020(10) 0.6821(7) -0.0158(4) 0.102(3) Uani 1 1 d . . .
H15A H 0.6256 0.7075 -0.0591 0.153 Uiso 1 1 calc R . .
H15B H 0.5435 0.7477 0.0028 0.153 Uiso 1 1 calc R . .
H15C H 0.5394 0.6065 -0.0200 0.153 Uiso 1 1 calc R . .
C16 C 0.6430(11) 0.5646(9) 0.1307(5) 0.082(3) Uani 0.73 1 d P . .
H16A H 0.6191 0.4795 0.1168 0.124 Uiso 0.73 1 calc PR . .
H16B H 0.5493 0.6156 0.1208 0.124 Uiso 0.73 1 calc PR . .
H16C H 0.6779 0.5663 0.1779 0.124 Uiso 0.73 1 calc PR . .
C17 C 0.9982(12) 0.5412(9) 0.1828(5) 0.091(3) Uani 0.73 1 d P . .
H17A H 1.0908 0.5876 0.2015 0.137 Uiso 0.73 1 calc PR . .
H17B H 1.0281 0.4560 0.1744 0.137 Uiso 0.73 1 calc PR . .
H17C H 0.9213 0.5413 0.2137 0.137 Uiso 0.73 1 calc PR . .
C18 C 1.1983(9) 0.6310(8) 0.0705(6) 0.126(4) Uani 1 1 d . . .
H18A H 1.2302 0.5471 0.0606 0.190 Uiso 1 1 calc R . .
H18B H 1.2463 0.6542 0.1145 0.190 Uiso 1 1 calc R . .
H18C H 1.2321 0.6884 0.0385 0.190 Uiso 1 1 calc R . .
C19 C 0.958(2) 0.6976(12) -0.0488(7) 0.105(6) Uani 0.55 1 d P . .
H19A H 0.9001 0.6451 -0.0824 0.158 Uiso 0.55 1 calc PR . .
H19B H 1.0698 0.6815 -0.0467 0.158 Uiso 0.55 1 calc PR . .
H19C H 0.9366 0.7844 -0.0597 0.158 Uiso 0.55 1 calc PR . .
C20 C 1.0865(5) 0.9911(4) 0.0175(2) 0.0335(9) Uani 1 1 d . . .

loop_
_atom_site_aniso_label
_atom_site_aniso_U_11
_atom_site_aniso_U_22
_atom_site_aniso_U_33
_atom_site_aniso_U_23
_atom_site_aniso_U_13
_atom_site_aniso_U_12
Lu1 0.04256(12) 0.03904(12) 0.03199(11) 0.00264(9) 0.00845(8) -0.00032(9)
O1 0.0402(17) 0.0441(19) 0.0340(17) 0.0058(14) 0.0021(13) 0.0016(14)
O2 0.0377(16) 0.0434(19) 0.0401(18) 0.0029(15) 0.0076(13) -0.0041(14)
C1 0.053(3) 0.072(4) 0.028(2) -0.004(2) 0.003(2) 0.002(3)
C2 0.065(3) 0.054(3) 0.041(3) -0.016(3) 0.010(2) 0.002(3)
C3 0.078(4) 0.068(4) 0.041(3) -0.013(3) 0.009(3) 0.030(3)
C4 0.043(3) 0.106(5) 0.041(3) -0.017(3) 0.009(2) 0.006(3)
C5 0.060(3) 0.091(5) 0.038(3) 0.001(3) 0.020(3) -0.012(3)
C6 0.065(4) 0.098(6) 0.055(4) 0.005(3) -0.009(3) 0.003(3)
C7 0.091(5) 0.069(4) 0.081(5) -0.021(4) 0.006(4) -0.018(4)
C8 0.158(9) 0.089(6) 0.074(5) -0.014(4) -0.004(5) 0.060(6)
C9 0.041(4) 0.188(9) 0.096(6) -0.044(6) 0.004(4) 0.018(4)
C10 0.071(4) 0.045(3) 0.062(4) -0.010(3) -0.005(3) -0.003(3)
C11 0.067(4) 0.047(3) 0.070(4) 0.002(3) 0.015(3) -0.015(3)
C12 0.066(4) 0.042(3) 0.080(4) 0.013(3) -0.003(3) 0.000(3)
C13 0.055(4) 0.038(3) 0.125(7) -0.019(3) 0.019(4) 0.003(3)
C14 0.080(4) 0.044(3) 0.062(4) -0.015(3) 0.026(3) 0.001(3)
C15 0.104(6) 0.091(6) 0.099(6) -0.015(5) -0.033(5) 0.008(4)
C16 0.073(6) 0.078(7) 0.100(8) 0.004(6) 0.026(5) -0.027(5)
C17 0.104(7) 0.056(6) 0.101(8) 0.029(5) -0.035(6) 0.002(5)
C18 0.062(5) 0.080(6) 0.238(13) -0.021(7) 0.021(6) 0.026(4)
C19 0.208(18) 0.052(7) 0.068(9) -0.013(6) 0.061(11) -0.025(9)
C20 0.041(2) 0.031(2) 0.028(2) -0.0040(18) 0.0048(18) 0.0037(19)

loop_
_atom_type_symbol
_atom_type_description
_atom_type_scat_dispersion_real
_atom_type_scat_dispersion_imag
_atom_type_scat_source
C C 0.0033 0.0016 'International Tables Vol C Tables 4.2.6.8 and 6.1.1.4'
H H 0.0000 0.0000 'International Tables Vol C Tables 4.2.6.8 and 6.1.1.4'
O O 0.0106 0.0060 'International Tables Vol C Tables 4.2.6.8 and 6.1.1.4'
Lu Lu -0.4720 5.8584 'International Tables Vol C Tables 4.2.6.8 and 6.1.1.4'

loop_
_geom_angle_atom_site_label_1
_geom_angle_atom_site_label_2
_geom_angle_atom_site_label_3
_geom_angle
_geom_angle_site_symmetry_1
_geom_angle_site_symmetry_3
_geom_angle_publ_flag
Cnt1 Lu1 O1 108.3 . . ?
Cnt1 Lu1 O2 108.6 . . ?
Cnt2 Lu1 O1 107.5 . . ?
Cnt2 Lu1 O2 106.5 . . ?
Cnt1 Lu1 Cnt2 135.5 . . ?
O2 Lu1 O1 73.01(12) . . ?
O2 Lu1 C5 128.91(18) . . ?
O1 Lu1 C5 128.57(16) . . ?
O2 Lu1 C10 85.08(18) . . ?
O1 Lu1 C10 118.01(18) . . ?
C5 Lu1 C10 110.5(2) . . ?
O2 Lu1 C4 97.26(19) . . ?
O1 Lu1 C4 130.78(19) . . ?
C5 Lu1 C4 31.9(2) . . ?
C10 Lu1 C4 108.7(2) . . ?
O2 Lu1 C14 82.25(19) . . ?
O1 Lu1 C14 86.99(17) . . ?
C5 Lu1 C14 135.5(2) . . ?
C10 Lu1 C14 32.0(2) . . ?
C4 Lu1 C14 140.6(2) . . ?
O2 Lu1 C1 130.52(17) . . ?
O1 Lu1 C1 96.64(15) . . ?
C5 Lu1 C1 32.11(18) . . ?
C10 Lu1 C1 137.7(2) . . ?
C4 Lu1 C1 52.95(18) . . ?
C14 Lu1 C1 146.7(2) . . ?
O2 Lu1 C13 110.5(2) . . ?
O1 Lu1 C13 82.51(18) . . ?
C5 Lu1 C13 117.4(2) . . ?
C10 Lu1 C13 52.1(2) . . ?
C4 Lu1 C13 142.6(2) . . ?
C14 Lu1 C13 31.5(2) . . ?
C1 Lu1 C13 116.0(2) . . ?
O2 Lu1 C11 115.00(18) . . ?
O1 Lu1 C11 134.52(16) . . ?
C5 Lu1 C11 83.1(2) . . ?
C10 Lu1 C11 31.6(2) . . ?
C4 Lu1 C11 93.8(2) . . ?
C14 Lu1 C11 52.8(2) . . ?
C1 Lu1 C11 106.5(2) . . ?
C13 Lu1 C11 52.2(2) . . ?
O2 Lu1 C3 81.54(17) . . ?
O1 Lu1 C3 99.61(19) . . ?
C5 Lu1 C3 52.1(2) . . ?
C10 Lu1 C3 134.0(2) . . ?
C4 Lu1 C3 31.8(2) . . ?
C14 Lu1 C3 159.8(2) . . ?
C1 Lu1 C3 51.92(18) . . ?
C13 Lu1 C3 167.8(2) . . ?
C11 Lu1 C3 125.5(2) . . ?
O2 Lu1 C12 134.22(17) . . ?
O1 Lu1 C12 109.78(17) . . ?
C5 Lu1 C12 86.5(2) . . ?
C10 Lu1 C12 52.3(2) . . ?
C4 Lu1 C12 110.6(2) . . ?
C14 Lu1 C12 53.1(2) . . ?
C1 Lu1 C12 95.1(2) . . ?
C13 Lu1 C12 32.3(2) . . ?
C11 Lu1 C12 31.3(2) . . ?
C3 Lu1 C12 138.5(2) . . ?
O2 Lu1 C2 99.70(18) . . ?
O1 Lu1 C2 81.11(15) . . ?
C5 Lu1 C2 52.28(19) . . ?
C10 Lu1 C2 160.8(2) . . ?
C4 Lu1 C2 52.42(19) . . ?
C14 Lu1 C2 166.7(2) . . ?
C1 Lu1 C2 31.37(18) . . ?
C13 Lu1 C2 139.5(2) . . ?
C11 Lu1 C2 135.0(2) . . ?
C3 Lu1 C2 31.06(18) . . ?
C12 Lu1 C2 126.1(2) . . ?
C20 O1 Lu1 116.7(3) . . ?
C20 O2 Lu1 117.2(3) 3_775 . ?
C2 C1 C5 107.3(5) . . ?
C2 C1 C6 125.4(5) . . ?
C5 C1 C6 127.2(6) . . ?
C2 C1 Lu1 75.9(3) . . ?
C5 C1 Lu1 72.3(3) . . ?
C6 C1 Lu1 119.4(4) . . ?
C3 C2 C1 108.1(5) . . ?
C3 C2 C7 127.5(6) . . ?
C1 C2 C7 124.1(5) . . ?
C3 C2 Lu1 74.1(3) . . ?
C1 C2 Lu1 72.7(3) . . ?
C7 C2 Lu1 123.5(4) . . ?
C2 C3 C4 108.8(6) . . ?
C2 C3 C8 126.6(7) . . ?
C4 C3 C8 124.4(7) . . ?
C2 C3 Lu1 74.9(3) . . ?
C4 C3 Lu1 72.4(3) . . ?
C8 C3 Lu1 122.8(4) . . ?
C5 C4 C3 106.8(5) . . ?
C5 C4 C9 126.0(7) . . ?
C3 C4 C9 127.1(7) . . ?
C5 C4 Lu1 73.0(3) . . ?
C3 C4 Lu1 75.9(3) . . ?
C9 C4 Lu1 118.9(4) . . ?
C4 C5 C1 109.0(6) . . ?
C4 C5 Lu1 75.1(3) . . ?
C1 C5 Lu1 75.5(3) . . ?
C11 C10 C14 109.3(6) . . ?
C11 C10 C15 125.3(7) . . ?
C14 C10 C15 125.3(7) . . ?
C11 C10 Lu1 75.8(4) . . ?
C14 C10 Lu1 74.4(3) . . ?
C15 C10 Lu1 118.5(4) . . ?
C12 C11 C10 108.3(5) . . ?
C12 C11 C16 122.1(7) . . ?
C10 C11 C16 128.6(7) . . ?
C12 C11 Lu1 74.6(3) . . ?
C10 C11 Lu1 72.6(3) . . ?
C16 C11 Lu1 127.6(6) . . ?
C11 C12 C13 106.5(6) . . ?
C11 C12 C17 127.7(7) . . ?
C13 C12 C17 125.1(7) . . ?
C11 C12 Lu1 74.1(3) . . ?
C13 C12 Lu1 72.7(3) . . ?
C17 C12 Lu1 125.9(6) . . ?
C14 C13 C12 109.2(6) . . ?
C14 C13 C18 125.9(8) . . ?
C12 C13 C18 124.8(8) . . ?
C14 C13 Lu1 74.0(3) . . ?
C12 C13 Lu1 75.0(3) . . ?
C18 C13 Lu1 119.5(4) . . ?
C19 C14 C13 122.5(10) . . ?
C19 C14 C10 130.4(11) . . ?
C13 C14 C10 106.7(6) . . ?
C19 C14 Lu1 123.4(6) . . ?
C13 C14 Lu1 74.5(4) . . ?
C10 C14 Lu1 73.6(3) . . ?
O2 C20 O1 127.2(4) 3_775 . ?
O2 C20 C20 116.2(5) 3_775 3_775 ?
O1 C20 C20 116.6(5) . 3_775 ?

loop_
_geom_bond_atom_site_label_1
_geom_bond_atom_site_label_2
_geom_bond_distance
_geom_bond_site_symmetry_2
_geom_bond_publ_flag
Lu1 O2 2.238(4) . ?
Lu1 O1 2.242(4) . ?
Lu1 C5 2.521(6) . ?
Lu1 C10 2.546(6) . ?
Lu1 C4 2.547(6) . ?
Lu1 C14 2.556(6) . ?
Lu1 C1 2.561(5) . ?
Lu1 C13 2.563(6) . ?
Lu1 C11 2.586(6) . ?
Lu1 C3 2.592(6) . ?
Lu1 C12 2.592(6) . ?
Lu1 C2 2.602(5) . ?
Lu1 Cnt1 2.272 . ?
Lu1 Cnt2 2.274 . ?
O1 C20 1.255(5) . ?
O2 C20 1.252(5) 3_775 ?
C1 C2 1.396(8) . ?
C1 C5 1.406(8) . ?
C1 C6 1.515(8) . ?
C2 C3 1.391(8) . ?
C2 C7 1.521(9) . ?
C3 C4 1.407(9) . ?
C3 C8 1.481(9) . ?
C4 C5 1.392(9) . ?
C4 C9 1.519(8) . ?
C10 C11 1.399(9) . ?
C10 C14 1.406(9) . ?
C10 C15 1.517(9) . ?
C11 C12 1.396(9) . ?
C11 C16 1.446(10) . ?
C12 C13 1.433(10) . ?
C12 C17 1.465(10) . ?
C13 C14 1.390(10) . ?
C13 C18 1.533(9) . ?
C14 C19 1.363(14) . ?
C20 O2 1.252(5) 3_775 ?
C20 C20 1.551(8) 3_775 ?
